data_2214112
loop_
_publ_author_name
'Silva, Telma F. S.'
'Martins, Luisa M. D. R.'
'Guedes da Silva, M. Fatima C.'
'Pombeiro, Armando J. L.'

_publ_section_title
;
 Bis[tris(1-pyrazolyl)methane-\k^3^<i>N</i>,<i>N</i>',<i>N</i>'']copper(II)
 dichloride methanol disolvate
;
_journal_coeditor_code CF2103
_journal_issue 7
_journal_name_full 'Acta Crystallographica Section E'
_journal_page_first m1979
_journal_page_last m1979
_journal_paper_doi 10.1107/S1600536807024671
_journal_volume 63
_journal_year 2007
_chemical_formula_iupac '[Cu (C10 H10 N6)2] Cl2 , 2C H4 O'
_chemical_formula_moiety 'C20 H20 Cu N12 2+ , 2Cl - , 2C H4 O'
_chemical_formula_sum 'C22 H28 Cl2 Cu N12 O2'
_chemical_formula_weight 627.00
_chemical_name_systematic
;
Bis[tris(1-pyrazolyl)methane-\k^3^N,N',N'']copper(II) dichloride methanol
disolvate
;
_space_group_IT_number 14
_symmetry_cell_setting monoclinic
_symmetry_space_group_name_Hall '-P 2ybc'
_symmetry_space_group_name_H-M 'P 1 21/c 1'
_atom_sites_solution_hydrogens geom
_atom_sites_solution_primary direct
_atom_sites_solution_secondary difmap
_audit_creation_method SHELXL97
_cell_angle_alpha 90.00
_cell_angle_beta 91.574(8)
_cell_angle_gamma 90.00
_cell_formula_units_Z 2
_cell_length_a 8.5069(13)
_cell_length_b 10.4307(16)
_cell_length_c 16.101(3)
_cell_measurement_reflns_used 829
_cell_measurement_temperature 150(2)
_cell_measurement_theta_max 22.61
_cell_measurement_theta_min 2.53
_cell_volume 1428.1(4)
_computing_cell_refinement SMART
_computing_data_collection 'SMART (Bruker, 2000)'
_computing_data_reduction 'SAINT (Bruker, 2000)'
_computing_molecular_graphics 'ORTEP-3 (Farrugia, 1997)'
_computing_publication_material 'WinGX (Farrugia, 1999)'
_computing_structure_refinement 'SHELXL97 (Sheldrick, 1997)'
_computing_structure_solution 'SIR97 (Altomare <i>et al.</i>,  1999)'
_diffrn_ambient_temperature 150(2)
_diffrn_measured_fraction_theta_full 0.962
_diffrn_measured_fraction_theta_max 0.962
_diffrn_measurement_device_type 'Bruker SMART CCD area-detector'
_diffrn_measurement_method '\f and \w'
_diffrn_radiation_monochromator graphite
_diffrn_radiation_source 'fine-focus sealed tube'
_diffrn_radiation_type MoK\a
_diffrn_radiation_wavelength 0.71069
_diffrn_reflns_av_R_equivalents 0.0576
_diffrn_reflns_av_sigmaI/netI 0.0706
_diffrn_reflns_limit_h_max 8
_diffrn_reflns_limit_h_min -9
_diffrn_reflns_limit_k_max 8
_diffrn_reflns_limit_k_min -12
_diffrn_reflns_limit_l_max 19
_diffrn_reflns_limit_l_min -19
_diffrn_reflns_number 6690
_diffrn_reflns_theta_full 25.28
_diffrn_reflns_theta_max 25.28
_diffrn_reflns_theta_min 3.09
_diffrn_standards_number 0
_exptl_absorpt_coefficient_mu 0.995
_exptl_absorpt_correction_T_max 0.943
_exptl_absorpt_correction_T_min 0.907
_exptl_absorpt_correction_type multi-scan
_exptl_absorpt_process_details '(SADABS; Sheldrick, 2003)'
_exptl_crystal_colour blue
_exptl_crystal_density_diffrn 1.458
_exptl_crystal_density_method 'not measured'
_exptl_crystal_description block
_exptl_crystal_F_000 646
_exptl_crystal_size_max 0.10
_exptl_crystal_size_mid 0.08
_exptl_crystal_size_min 0.06
_refine_diff_density_max 0.325
_refine_diff_density_min -0.338
_refine_ls_extinction_expression Fc^*^=kFc[1+0.001xFc^2^\l^3^/sin(2\q)]^-1/4^
_refine_ls_extinction_method none
_refine_ls_goodness_of_fit_ref 0.971
_refine_ls_hydrogen_treatment refall
_refine_ls_matrix_type full
_refine_ls_number_parameters 234
_refine_ls_number_reflns 2497
_refine_ls_number_restraints 0
_refine_ls_restrained_S_all 0.971
_refine_ls_R_factor_all 0.0645
_refine_ls_R_factor_gt 0.0403
_refine_ls_shift/su_max 0.001
_refine_ls_shift/su_mean 0.000
_refine_ls_structure_factor_coef Fsqd
_refine_ls_weighting_details 'calc w = 1/[\s^2^(Fo^2^)+(0.0365P)^2^] where P=(Fo^2^+2Fc^2^)/3'
_refine_ls_weighting_scheme calc
_refine_ls_wR_factor_gt 0.0787
_refine_ls_wR_factor_ref 0.0853
_reflns_number_gt 1871
_reflns_number_total 2497
_reflns_threshold_expression I>2\s(I)
_cod_data_source_file cf2103.cif
_cod_data_source_block I
_cod_original_sg_symbol_H-M 'P 21/c'
_cod_database_code 2214112
_cod_database_fobs_code 2214112

loop_
_symmetry_equiv_pos_as_xyz
'x, y, z'
'-x, y+1/2, -z+1/2'
'-x, -y, -z'
'x, -y-1/2, z-1/2'

loop_
_atom_site_type_symbol
_atom_site_label
_atom_site_fract_x
_atom_site_fract_y
_atom_site_fract_z
_atom_site_U_iso_or_equiv
_atom_site_adp_type
_atom_site_calc_flag
_atom_site_refinement_flags
_atom_site_occupancy
C C1 0.1681(4) 0.2505(3) -0.05452(19) 0.0131(7) Uani d . 1
C C10 -0.0476(7) 0.3472(4) 0.2225(3) 0.0405(11) Uani d . 1
C C11 0.2292(4) -0.0536(3) -0.1423(2) 0.0181(8) Uani d . 1
C C12 0.3208(4) 0.1382(3) -0.16536(19) 0.0173(8) Uani d . 1
C C13 0.3323(4) 0.0143(3) -0.1904(2) 0.0198(8) Uani d . 1
C C21 0.2827(4) 0.1359(3) 0.1412(2) 0.0169(7) Uani d . 1
C C22 0.3558(4) 0.2975(3) 0.0643(2) 0.0163(7) Uani d . 1
C C23 0.3904(4) 0.2372(3) 0.1373(2) 0.0200(8) Uani d . 1
C C31 -0.2408(4) 0.2123(3) -0.0468(2) 0.0183(8) Uani d . 1
C C32 -0.0855(4) 0.3708(3) -0.0796(2) 0.0182(8) Uani d . 1
C C33 -0.2401(4) 0.3394(3) -0.0739(2) 0.0209(8) Uani d . 1
N N11 0.1550(3) 0.0229(2) -0.09019(15) 0.0142(6) Uani d . 1
N N12 0.2121(3) 0.1422(2) -0.10577(15) 0.0135(6) Uani d . 1
N N21 0.1868(3) 0.1328(2) 0.07567(16) 0.0154(6) Uani d . 1
N N22 0.2318(3) 0.2345(2) 0.02865(16) 0.0139(6) Uani d . 1
N N31 -0.0963(3) 0.1681(2) -0.03537(16) 0.0143(6) Uani d . 1
N N32 0.0001(3) 0.2665(2) -0.05655(16) 0.0141(6) Uani d . 1
O O10 -0.0946(3) 0.3534(2) 0.13793(16) 0.0265(6) Uani d . 1
Cl Cl1 0.38445(10) 0.47169(6) -0.14522(5) 0.0183(2) Uani d . 1
Cu Cu1 0.0000 0.0000 0.0000 0.01293(17) Uani d S 1
H H1 0.214(3) 0.329(3) -0.0776(17) 0.008(7) Uiso d . 1
H H10 -0.170(5) 0.390(3) 0.132(2) 0.031(13) Uiso d . 1
H H10A -0.138(8) 0.321(6) 0.254(4) 0.14(3) Uiso d . 1
H H10B -0.018(5) 0.434(4) 0.243(3) 0.050(12) Uiso d . 1
H H10C 0.036(7) 0.293(5) 0.229(3) 0.11(2) Uiso d . 1
H H11 0.205(4) -0.141(3) -0.1439(19) 0.021(9) Uiso d . 1
H H12 0.366(4) 0.207(3) -0.181(2) 0.020(9) Uiso d . 1
H H13 0.396(4) -0.016(3) -0.2311(19) 0.015(9) Uiso d . 1
H H21 0.280(4) 0.074(3) 0.185(2) 0.021(9) Uiso d . 1
H H22 0.397(4) 0.370(3) 0.0392(18) 0.017(8) Uiso d . 1
H H23 0.468(4) 0.258(3) 0.173(2) 0.029(10) Uiso d . 1
H H31 -0.331(4) 0.159(3) -0.038(2) 0.029(10) Uiso d . 1
H H32 -0.027(4) 0.444(3) -0.0968(18) 0.010(8) Uiso d . 1
H H33 -0.334(4) 0.391(3) -0.0892(19) 0.023(9) Uiso d . 1

loop_
_atom_site_aniso_label
_atom_site_aniso_U_11
_atom_site_aniso_U_22
_atom_site_aniso_U_33
_atom_site_aniso_U_12
_atom_site_aniso_U_13
_atom_site_aniso_U_23
C1 0.013(2) 0.0095(15) 0.0171(17) -0.0023(13) 0.0011(14) 0.0012(13)
C10 0.041(3) 0.040(2) 0.040(3) 0.008(2) -0.015(2) -0.006(2)
C11 0.018(2) 0.0151(16) 0.0214(19) 0.0027(14) 0.0051(15) -0.0027(14)
C12 0.018(2) 0.0179(17) 0.0165(18) 0.0002(14) 0.0068(15) 0.0042(13)
C13 0.020(2) 0.0203(17) 0.0194(18) 0.0031(15) 0.0116(16) -0.0001(15)
C21 0.018(2) 0.0168(16) 0.0159(18) -0.0037(14) 0.0023(15) 0.0014(13)
C22 0.015(2) 0.0128(16) 0.0215(18) -0.0038(14) 0.0059(15) -0.0021(13)
C23 0.017(2) 0.0245(17) 0.0189(19) -0.0029(15) -0.0024(16) -0.0042(15)
C31 0.014(2) 0.0191(16) 0.0220(19) 0.0024(15) 0.0014(15) -0.0013(14)
C32 0.028(2) 0.0092(15) 0.0175(17) 0.0017(14) 0.0008(15) 0.0029(13)
C33 0.016(2) 0.0179(16) 0.029(2) 0.0073(15) 0.0013(16) 0.0046(15)
N11 0.0165(17) 0.0097(12) 0.0166(14) -0.0024(11) 0.0029(12) 0.0037(10)
N12 0.0163(17) 0.0104(12) 0.0140(14) -0.0027(11) 0.0043(12) 0.0015(10)
N21 0.0144(17) 0.0157(13) 0.0160(14) -0.0033(11) 0.0015(12) 0.0017(11)
N22 0.0144(16) 0.0096(12) 0.0180(15) -0.0020(11) 0.0035(12) 0.0028(11)
N31 0.0098(17) 0.0117(12) 0.0216(15) -0.0038(11) 0.0041(12) 0.0020(11)
N32 0.0119(17) 0.0114(12) 0.0191(15) 0.0014(11) 0.0029(12) 0.0013(11)
O10 0.0262(18) 0.0226(13) 0.0306(15) 0.0054(12) -0.0027(13) -0.0015(11)
Cl1 0.0164(5) 0.0161(4) 0.0225(4) -0.0028(3) 0.0027(4) 0.0023(3)
Cu1 0.0121(3) 0.0095(3) 0.0174(3) 0.0000(2) 0.0042(2) 0.0027(2)

loop_
_atom_type_symbol
_atom_type_description
_atom_type_scat_dispersion_real
_atom_type_scat_dispersion_imag
_atom_type_scat_source
C C 0.0033 0.0016 'International Tables Vol C Tables 4.2.6.8 and 6.1.1.4'
H H 0.0000 0.0000 'International Tables Vol C Tables 4.2.6.8 and 6.1.1.4'
N N 0.0061 0.0033 'International Tables Vol C Tables 4.2.6.8 and 6.1.1.4'
O O 0.0106 0.0060 'International Tables Vol C Tables 4.2.6.8 and 6.1.1.4'
Cl Cl 0.1484 0.1585 'International Tables Vol C Tables 4.2.6.8 and 6.1.1.4'
Cu Cu 0.3201 1.2651 'International Tables Vol C Tables 4.2.6.8 and 6.1.1.4'

loop_
_geom_angle_atom_site_label_1
_geom_angle_atom_site_label_2
_geom_angle_atom_site_label_3
_geom_angle_site_symmetry_1
_geom_angle_site_symmetry_3
_geom_angle
N32 C1 N22 . . 112.5(3)
N32 C1 N12 . . 110.4(2)
N22 C1 N12 . . 110.0(2)
N32 C1 H1 . . 107.5(17)
N22 C1 H1 . . 107.7(16)
N12 C1 H1 . . 108.6(16)
O10 C10 H10A . . 108(4)
O10 C10 H10B . . 110(2)
H10A C10 H10B . . 106(4)
O10 C10 H10C . . 110(4)
H10A C10 H10C . . 113(5)
H10B C10 H10C . . 109(4)
N11 C11 C13 . . 111.5(3)
N11 C11 H11 . . 120(2)
C13 C11 H11 . . 129(2)
N12 C12 C13 . . 107.3(3)
N12 C12 H12 . . 121(2)
C13 C12 H12 . . 132(2)
C12 C13 C11 . . 105.6(3)
C12 C13 H13 . . 126.0(19)
C11 C13 H13 . . 128.4(19)
N21 C21 C23 . . 111.9(3)
N21 C21 H21 . . 123(2)
C23 C21 H21 . . 125(2)
N22 C22 C23 . . 106.8(3)
N22 C22 H22 . . 120.5(19)
C23 C22 H22 . . 132.6(19)
C22 C23 C21 . . 105.2(3)
C22 C23 H23 . . 126(2)
C21 C23 H23 . . 129(2)
N31 C31 C33 . . 111.3(3)
N31 C31 H31 . . 121(2)
C33 C31 H31 . . 127(2)
N32 C32 C33 . . 107.6(3)
N32 C32 H32 . . 116.0(18)
C33 C32 H32 . . 136.4(18)
C32 C33 C31 . . 105.2(3)
C32 C33 H33 . . 128.9(18)
C31 C33 H33 . . 125.7(18)
C11 N11 N12 . . 104.7(2)
C11 N11 Cu1 . . 136.0(2)
N12 N11 Cu1 . . 119.17(18)
C12 N12 N11 . . 110.9(2)
C12 N12 C1 . . 128.2(2)
N11 N12 C1 . . 120.5(2)
C21 N21 N22 . . 104.4(2)
C21 N21 Cu1 . . 143.5(2)
N22 N21 Cu1 . . 110.92(18)
C22 N22 N21 . . 111.6(3)
C22 N22 C1 . . 127.3(3)
N21 N22 C1 . . 120.1(2)
C31 N31 N32 . . 105.5(2)
C31 N31 Cu1 . . 135.5(2)
N32 N31 Cu1 . . 118.98(19)
C32 N32 N31 . . 110.5(3)
C32 N32 C1 . . 128.8(3)
N31 N32 C1 . . 120.7(2)
C10 O10 H10 . . 112(3)
N11 Cu1 N11 . 3 180.00(14)
N11 Cu1 N31 . . 87.82(10)
N11 Cu1 N31 3 . 92.18(10)
N11 Cu1 N31 . 3 92.18(10)
N11 Cu1 N31 3 3 87.82(10)
N31 Cu1 N31 . 3 180.00(15)
N11 Cu1 N21 . . 81.95(9)
N11 Cu1 N21 3 . 98.05(9)
N31 Cu1 N21 . . 84.24(9)
N31 Cu1 N21 3 . 95.76(9)
N11 Cu1 N21 . 3 98.05(9)
N11 Cu1 N21 3 3 81.95(9)
N31 Cu1 N21 . 3 95.76(9)
N31 Cu1 N21 3 3 84.24(9)
N21 Cu1 N21 . 3 180.00(14)

loop_
_geom_bond_atom_site_label_1
_geom_bond_atom_site_label_2
_geom_bond_site_symmetry_2
_geom_bond_distance
C1 N32 . 1.438(4)
C1 N22 . 1.440(4)
C1 N12 . 1.454(4)
C1 H1 . 0.99(3)
C10 O10 . 1.411(5)
C10 H10A . 0.98(7)
C10 H10B . 0.99(4)
C10 H10C . 0.91(6)
C11 N11 . 1.329(4)
C11 C13 . 1.382(5)
C11 H11 . 0.93(3)
C12 N12 . 1.352(4)
C12 C13 . 1.358(4)
C12 H12 . 0.86(3)
C13 H13 . 0.92(3)
C21 N21 . 1.316(4)
C21 C23 . 1.401(4)
C21 H21 . 0.95(3)
C22 N22 . 1.357(4)
C22 C23 . 1.357(5)
C22 H22 . 0.93(3)
C23 H23 . 0.89(4)
C31 N31 . 1.321(4)
C31 C33 . 1.396(4)
C31 H31 . 0.96(3)
C32 N32 . 1.355(4)
C32 C33 . 1.361(5)
C32 H32 . 0.96(3)
C33 H33 . 0.98(3)
N11 N12 . 1.362(3)
N11 Cu1 . 2.002(3)
N21 N22 . 1.364(3)
N21 Cu1 . 2.413(2)
N31 N32 . 1.363(3)
N31 Cu1 . 2.011(2)
O10 H10 . 0.76(4)
Cu1 N11 3 2.002(3)
Cu1 N31 3 2.011(2)
Cu1 N21 3 2.413(2)

loop_
_geom_torsion_atom_site_label_1
_geom_torsion_atom_site_label_2
_geom_torsion_atom_site_label_3
_geom_torsion_atom_site_label_4
_geom_torsion_site_symmetry_4
_geom_torsion
N12 C12 C13 C11 . -1.2(4)
N11 C11 C13 C12 . 0.6(4)
N22 C22 C23 C21 . 1.0(4)
N21 C21 C23 C22 . -0.2(4)
N32 C32 C33 C31 . -0.2(4)
N31 C31 C33 C32 . 0.8(4)
C13 C11 N11 N12 . 0.2(4)
C13 C11 N11 Cu1 . -177.0(2)
C13 C12 N12 N11 . 1.4(4)
C13 C12 N12 C1 . 174.0(3)
C11 N11 N12 C12 . -1.0(3)
Cu1 N11 N12 C12 . 176.8(2)
C11 N11 N12 C1 . -174.2(3)
Cu1 N11 N12 C1 . 3.5(4)
N32 C1 N12 C12 . 129.8(3)
N22 C1 N12 C12 . -105.5(3)
N32 C1 N12 N11 . -58.3(3)
N22 C1 N12 N11 . 66.4(3)
C23 C21 N21 N22 . -0.6(3)
C23 C21 N21 Cu1 . 164.7(3)
C23 C22 N22 N21 . -1.4(4)
C23 C22 N22 C1 . -169.9(3)
C21 N21 N22 C22 . 1.2(3)
Cu1 N21 N22 C22 . -169.5(2)
C21 N21 N22 C1 . 170.6(3)
Cu1 N21 N22 C1 . 0.0(3)
N32 C1 N22 C22 . -131.0(3)
N12 C1 N22 C22 . 105.5(3)
N32 C1 N22 N21 . 61.4(3)
N12 C1 N22 N21 . -62.1(4)
C33 C31 N31 N32 . -1.0(4)
C33 C31 N31 Cu1 . -178.9(2)
C33 C32 N32 N31 . -0.5(4)
C33 C32 N32 C1 . 178.0(3)
C31 N31 N32 C32 . 0.9(3)
Cu1 N31 N32 C32 . 179.2(2)
C31 N31 N32 C1 . -177.7(3)
Cu1 N31 N32 C1 . 0.6(3)
N22 C1 N32 C32 . 114.0(3)
N12 C1 N32 C32 . -122.7(3)
N22 C1 N32 N31 . -67.7(3)
N12 C1 N32 N31 . 55.6(3)
C11 N11 Cu1 N11 3 22(5)
N12 N11 Cu1 N11 3 -155(5)
C11 N11 Cu1 N31 . -145.0(3)
N12 N11 Cu1 N31 . 38.1(2)
C11 N11 Cu1 N31 3 35.0(3)
N12 N11 Cu1 N31 3 -141.9(2)
C11 N11 Cu1 N21 . 130.5(3)
N12 N11 Cu1 N21 . -46.4(2)
C11 N11 Cu1 N21 3 -49.5(3)
N12 N11 Cu1 N21 3 133.6(2)
C31 N31 Cu1 N11 . 137.2(3)
N32 N31 Cu1 N11 . -40.4(2)
C31 N31 Cu1 N11 3 -42.8(3)
N32 N31 Cu1 N11 3 139.6(2)
C31 N31 Cu1 N31 3 -1E1(3)
N32 N31 Cu1 N31 3 17E1(3)
C31 N31 Cu1 N21 . -140.7(3)
N32 N31 Cu1 N21 . 41.7(2)
C31 N31 Cu1 N21 3 39.3(3)
N32 N31 Cu1 N21 3 -138.3(2)
C21 N21 Cu1 N11 . -118.9(4)
N22 N21 Cu1 N11 . 45.76(19)
C21 N21 Cu1 N11 3 61.1(4)
N22 N21 Cu1 N11 3 -134.24(19)
C21 N21 Cu1 N31 . 152.5(4)
N22 N21 Cu1 N31 . -42.85(19)
C21 N21 Cu1 N31 3 -27.5(4)
N22 N21 Cu1 N31 3 137.15(19)
C21 N21 Cu1 N21 3 -1.5(4)
N22 N21 Cu1 N21 3 163.16(15)
